data_4079976
loop_
_publ_author_name
'Ser\<sen, Sara'
'Kljun, Jakob'
'Po\<zgan, Franc'
'\<Stefane, Bogdan'
'Turel, Iztok'

_publ_section_title
;
 Novel Organoruthenium(II) \b-Diketonates as Catalysts for Ortho Arylation
 via C--H Activation
;
_journal_issue 2
_journal_name_full Organometallics
_journal_page_first 609
_journal_paper_doi 10.1021/om3011189
_journal_volume 32
_journal_year 2013
_chemical_formula_moiety 'C24 H22 Cl F3 O2 Ru'
_chemical_formula_sum 'C24 H22 Cl F3 O2 Ru'
_chemical_formula_weight 535.94
_chemical_name_common
;
Chlorido(\h^6^-p-cymene)(tfnb-\k^2^O,O)ruthenium(II)
;
_chemical_name_systematic
;
Chlorido(\h^6^-p-isopropyltoluene)(4,4,4-trifluoro-1-(2-naphthyl)-1,3-butanedionato-\k^2^O,O)ruthenium(II)
;
_space_group_IT_number 14
_symmetry_cell_setting monoclinic
_symmetry_space_group_name_Hall '-P 2ybc'
_symmetry_space_group_name_H-M 'P 1 21/c 1'
_atom_sites_solution_hydrogens geom
_atom_sites_solution_primary direct
_atom_sites_solution_secondary difmap
_audit_creation_method SHELXL-97
_cell_angle_alpha 90.00
_cell_angle_beta 95.3950(10)
_cell_angle_gamma 90.00
_cell_formula_units_Z 4
_cell_length_a 9.917(2)
_cell_length_b 16.127(3)
_cell_length_c 13.773(3)
_cell_measurement_reflns_used 5123
_cell_measurement_temperature 150(2)
_cell_measurement_theta_max 27.48
_cell_measurement_theta_min 0.41
_cell_volume 2193.0(8)
_computing_cell_refinement 'DENZO-SMN (Otwinovski & Minor, 1997)'
_computing_data_collection 'Collect (Nonius, 2000)'
_computing_data_reduction 'DENZO-SMN (Otwinovski & Minor, 1997)'
_computing_structure_refinement 'SHELXL-97 (Sheldrick, 2008)'
_computing_structure_solution 'SIR92 (Altomare et al., 1993)'
_diffrn_ambient_temperature 150(2)
_diffrn_measured_fraction_theta_full 0.993
_diffrn_measured_fraction_theta_max 0.993
_diffrn_measurement_device_type
;
Nonius KappaCCD area-detector diffractometer
;
_diffrn_measurement_method '\w scans'
_diffrn_radiation_monochromator graphite
_diffrn_radiation_source 'fine-focus sealed tube'
_diffrn_radiation_type MoK\a
_diffrn_radiation_wavelength 0.71073
_diffrn_reflns_av_R_equivalents 0.0171
_diffrn_reflns_av_sigmaI/netI 0.0248
_diffrn_reflns_limit_h_max 12
_diffrn_reflns_limit_h_min -12
_diffrn_reflns_limit_k_max 20
_diffrn_reflns_limit_k_min -20
_diffrn_reflns_limit_l_max 17
_diffrn_reflns_limit_l_min -17
_diffrn_reflns_number 9600
_diffrn_reflns_theta_full 27.48
_diffrn_reflns_theta_max 27.48
_diffrn_reflns_theta_min 3.66
_exptl_absorpt_coefficient_mu 0.880
_exptl_absorpt_correction_T_max 0.9171
_exptl_absorpt_correction_T_min 0.8436
_exptl_absorpt_correction_type multi-scan
_exptl_absorpt_process_details 'SCALEPACK (Otwinowski & Minor, 1997)'
_exptl_crystal_colour red
_exptl_crystal_density_diffrn 1.623
_exptl_crystal_density_method 'not measured'
_exptl_crystal_description needle
_exptl_crystal_F_000 1080
_exptl_crystal_size_max 0.20
_exptl_crystal_size_mid 0.10
_exptl_crystal_size_min 0.10
_refine_diff_density_max 0.558
_refine_diff_density_min -0.790
_refine_diff_density_rms 0.070
_refine_ls_extinction_method none
_refine_ls_goodness_of_fit_ref 1.080
_refine_ls_hydrogen_treatment constr
_refine_ls_matrix_type full
_refine_ls_number_parameters 283
_refine_ls_number_reflns 4981
_refine_ls_number_restraints 0
_refine_ls_restrained_S_all 1.080
_refine_ls_R_factor_all 0.0359
_refine_ls_R_factor_gt 0.0272
_refine_ls_shift/su_max 0.001
_refine_ls_shift/su_mean 0.000
_refine_ls_structure_factor_coef Fsqd
_refine_ls_weighting_details 'calc w=1/[\s^2^(Fo^2^)+(0.0309P)^2^+1.7232P] where P=(Fo^2^+2Fc^2^)/3'
_refine_ls_weighting_scheme calc
_refine_ls_wR_factor_gt 0.0643
_refine_ls_wR_factor_ref 0.0695
_reflns_number_gt 4283
_reflns_number_total 4981
_reflns_threshold_expression >2\s(I)
_cod_data_source_file om3011189_si_002.cif
_cod_data_source_block k1992
_cod_original_sg_symbol_H-M 'P 21/c'
_cod_database_code 4079976

loop_
_symmetry_equiv_pos_as_xyz
'x, y, z'
'-x, y+1/2, -z+1/2'
'-x, -y, -z'
'x, -y-1/2, z-1/2'

loop_
_atom_site_label
_atom_site_type_symbol
_atom_site_fract_x
_atom_site_fract_y
_atom_site_fract_z
_atom_site_U_iso_or_equiv
_atom_site_adp_type
_atom_site_occupancy
_atom_site_symmetry_multiplicity
_atom_site_calc_flag
_atom_site_refinement_flags
Ru1 Ru 0.787871(15) 0.066348(10) 0.085646(11) 0.02013(6) Uani 1 1 d .
Cl2 Cl 0.74983(6) -0.08069(3) 0.10239(4) 0.02799(12) Uani 1 1 d .
F15 F 1.09600(14) 0.02718(11) 0.42670(10) 0.0407(4) Uani 1 1 d .
F14 F 1.16014(15) -0.02667(11) 0.29646(11) 0.0447(4) Uani 1 1 d .
F13 F 1.16378(16) 0.10519(11) 0.31527(13) 0.0549(5) Uani 1 1 d .
O18 O 0.95416(14) 0.04723(9) 0.18639(10) 0.0229(3) Uani 1 1 d .
O21 O 0.67398(14) 0.08193(9) 0.20396(10) 0.0231(3) Uani 1 1 d .
C19 C 0.8433(2) 0.05313(13) 0.33356(15) 0.0243(4) Uani 1 1 d .
H19 H 0.8573 0.0417 0.4014 0.029 Uiso 1 1 calc R
C24 C 0.4331(2) 0.20872(14) 0.38141(16) 0.0260(4) Uani 1 1 d .
H24 H 0.3722 0.2504 0.3556 0.031 Uiso 1 1 calc R
C25 C 0.4317(2) 0.18430(13) 0.48001(15) 0.0230(4) Uani 1 1 d .
C3 C 0.7013(2) 0.06491(15) -0.06740(16) 0.0286(5) Uani 1 1 d .
C22 C 0.6150(2) 0.11190(13) 0.36042(15) 0.0207(4) Uani 1 1 d .
C30 C 0.5232(2) 0.12160(13) 0.51763(15) 0.0217(4) Uani 1 1 d .
C31 C 0.6157(2) 0.08699(13) 0.45630(15) 0.0220(4) Uani 1 1 d .
H31 H 0.6787 0.0462 0.4815 0.026 Uiso 1 1 calc R
C4 C 0.6395(2) 0.12775(15) -0.01644(16) 0.0290(5) Uani 1 1 d .
H4 H 0.5435 0.1302 -0.0191 0.035 Uiso 1 1 calc R
C23 C 0.5206(2) 0.17324(14) 0.32282(15) 0.0247(4) Uani 1 1 d .
H23 H 0.5186 0.1896 0.2564 0.030 Uiso 1 1 calc R
C9 C 0.6195(3) -0.00241(18) -0.12036(17) 0.0377(6) Uani 1 1 d .
H9A H 0.5275 -0.0023 -0.0999 0.057 Uiso 1 1 calc R
H9B H 0.6620 -0.0563 -0.1050 0.057 Uiso 1 1 calc R
H9C H 0.6156 0.0074 -0.1908 0.057 Uiso 1 1 calc R
C8 C 0.8459(2) 0.06399(15) -0.06346(16) 0.0295(5) Uani 1 1 d .
H8 H 0.8901 0.0227 -0.0981 0.035 Uiso 1 1 calc R
C26 C 0.3421(2) 0.22000(15) 0.54276(17) 0.0299(5) Uani 1 1 d .
H26 H 0.2818 0.2627 0.5190 0.036 Uiso 1 1 calc R
C7 C 0.9227(2) 0.12345(15) -0.00906(16) 0.0304(5) Uani 1 1 d .
H7 H 1.0185 0.1219 -0.0082 0.036 Uiso 1 1 calc R
C6 C 0.8618(2) 0.18679(15) 0.04549(17) 0.0309(5) Uani 1 1 d .
C17 C 0.9503(2) 0.04422(13) 0.27836(15) 0.0216(4) Uani 1 1 d .
C27 C 0.3415(2) 0.19356(16) 0.63700(17) 0.0322(5) Uani 1 1 d .
H27 H 0.2800 0.2175 0.6778 0.039 Uiso 1 1 calc R
C29 C 0.5208(2) 0.09622(15) 0.61629(16) 0.0272(4) Uani 1 1 d .
H29 H 0.5818 0.0546 0.6421 0.033 Uiso 1 1 calc R
C28 C 0.4318(2) 0.13084(16) 0.67433(17) 0.0320(5) Uani 1 1 d .
H28 H 0.4304 0.1128 0.7399 0.038 Uiso 1 1 calc R
C20 C 0.7123(2) 0.07856(12) 0.29421(15) 0.0213(4) Uani 1 1 d .
C11 C 0.9805(3) 0.32175(18) 0.0488(3) 0.0522(8) Uani 1 1 d .
H11A H 1.0178 0.3041 -0.0113 0.078 Uiso 1 1 calc R
H11B H 1.0463 0.3572 0.0867 0.078 Uiso 1 1 calc R
H11C H 0.8965 0.3528 0.0323 0.078 Uiso 1 1 calc R
C10 C 0.9506(3) 0.24552(16) 0.1090(2) 0.0403(6) Uani 1 1 d .
H10 H 1.0387 0.2167 0.1271 0.048 Uiso 1 1 calc R
C5 C 0.7188(2) 0.18771(15) 0.03907(17) 0.0311(5) Uani 1 1 d .
H5 H 0.6743 0.2295 0.0727 0.037 Uiso 1 1 calc R
C16 C 1.0927(2) 0.03735(15) 0.33032(16) 0.0281(5) Uani 1 1 d .
C12 C 0.8928(4) 0.27047(18) 0.2039(2) 0.0530(8) Uani 1 1 d .
H12A H 0.8095 0.3025 0.1887 0.080 Uiso 1 1 calc R
H12B H 0.9593 0.3044 0.2432 0.080 Uiso 1 1 calc R
H12C H 0.8727 0.2205 0.2404 0.080 Uiso 1 1 calc R

loop_
_atom_site_aniso_label
_atom_site_aniso_U_11
_atom_site_aniso_U_22
_atom_site_aniso_U_33
_atom_site_aniso_U_23
_atom_site_aniso_U_13
_atom_site_aniso_U_12
Ru1 0.01830(9) 0.02535(10) 0.01689(9) 0.00227(6) 0.00242(6) 0.00265(6)
Cl2 0.0315(3) 0.0277(3) 0.0255(3) -0.0004(2) 0.0066(2) -0.0016(2)
F15 0.0326(7) 0.0666(10) 0.0216(7) -0.0004(7) -0.0041(6) 0.0147(7)
F14 0.0348(7) 0.0635(10) 0.0349(8) -0.0076(7) -0.0015(6) 0.0267(7)
F13 0.0375(8) 0.0592(11) 0.0641(11) 0.0143(9) -0.0156(8) -0.0206(8)
O18 0.0200(7) 0.0300(8) 0.0187(7) 0.0012(6) 0.0022(5) 0.0030(6)
O21 0.0202(7) 0.0306(8) 0.0188(7) -0.0017(6) 0.0034(6) 0.0024(6)
C19 0.0255(10) 0.0283(11) 0.0190(10) 0.0005(8) 0.0011(8) 0.0032(8)
C24 0.0256(10) 0.0278(11) 0.0245(10) 0.0018(9) 0.0018(8) 0.0057(9)
C25 0.0225(9) 0.0235(10) 0.0232(10) -0.0034(8) 0.0032(8) -0.0013(8)
C3 0.0255(11) 0.0416(13) 0.0182(10) 0.0090(9) -0.0008(8) 0.0028(9)
C22 0.0195(9) 0.0221(10) 0.0204(9) -0.0031(8) 0.0019(8) -0.0011(8)
C30 0.0221(10) 0.0220(10) 0.0209(10) -0.0017(8) 0.0018(8) -0.0020(8)
C31 0.0211(9) 0.0231(10) 0.0216(10) 0.0003(8) 0.0005(8) -0.0004(8)
C4 0.0234(10) 0.0391(13) 0.0240(10) 0.0108(9) 0.0004(8) 0.0066(9)
C23 0.0257(10) 0.0292(11) 0.0191(10) 0.0009(8) 0.0011(8) 0.0032(9)
C9 0.0356(13) 0.0542(16) 0.0222(11) 0.0012(11) -0.0030(10) 0.0013(12)
C8 0.0288(11) 0.0431(13) 0.0173(10) 0.0061(9) 0.0068(8) 0.0076(10)
C26 0.0262(11) 0.0349(12) 0.0287(11) -0.0046(10) 0.0033(9) 0.0071(9)
C7 0.0237(10) 0.0406(13) 0.0273(11) 0.0151(10) 0.0048(9) 0.0013(9)
C6 0.0305(11) 0.0301(12) 0.0320(12) 0.0130(10) 0.0017(9) 0.0000(9)
C17 0.0228(10) 0.0211(10) 0.0205(9) 0.0002(8) -0.0005(8) 0.0015(8)
C27 0.0283(11) 0.0432(14) 0.0261(11) -0.0072(10) 0.0080(9) 0.0038(10)
C29 0.0282(11) 0.0314(11) 0.0222(10) 0.0020(9) 0.0030(9) 0.0011(9)
C28 0.0331(12) 0.0423(13) 0.0210(10) -0.0002(10) 0.0053(9) -0.0007(10)
C20 0.0225(10) 0.0219(10) 0.0195(9) -0.0017(8) 0.0019(8) -0.0017(8)
C11 0.0448(15) 0.0373(15) 0.073(2) 0.0190(15) 0.0008(14) -0.0060(12)
C10 0.0363(13) 0.0299(13) 0.0528(16) 0.0119(11) -0.0051(12) -0.0052(10)
C5 0.0332(11) 0.0306(12) 0.0298(11) 0.0087(10) 0.0036(9) 0.0094(10)
C16 0.0249(10) 0.0357(12) 0.0235(10) 0.0003(9) 0.0008(8) 0.0030(9)
C12 0.075(2) 0.0341(15) 0.0492(17) -0.0001(12) -0.0005(15) -0.0123(14)

loop_
_atom_type_symbol
_atom_type_description
_atom_type_scat_dispersion_real
_atom_type_scat_dispersion_imag
_atom_type_scat_source
C C 0.0033 0.0016 'International Tables Vol C Tables 4.2.6.8 and 6.1.1.4'
H H 0.0000 0.0000 'International Tables Vol C Tables 4.2.6.8 and 6.1.1.4'
O O 0.0106 0.0060 'International Tables Vol C Tables 4.2.6.8 and 6.1.1.4'
F F 0.0171 0.0103 'International Tables Vol C Tables 4.2.6.8 and 6.1.1.4'
Cl Cl 0.1484 0.1585 'International Tables Vol C Tables 4.2.6.8 and 6.1.1.4'
Ru Ru -1.2594 0.8363 'International Tables Vol C Tables 4.2.6.8 and 6.1.1.4'

loop_
_geom_angle_atom_site_label_1
_geom_angle_atom_site_label_2
_geom_angle_atom_site_label_3
_geom_angle
O18 Ru1 O21 87.14(6)
O18 Ru1 C5 123.03(8)
O21 Ru1 C5 86.71(7)
O18 Ru1 C7 88.23(7)
O21 Ru1 C7 146.39(8)
C5 Ru1 C7 68.27(9)
O18 Ru1 C6 92.14(7)
O21 Ru1 C6 108.23(8)
C5 Ru1 C6 38.19(9)
C7 Ru1 C6 38.73(9)
O18 Ru1 C4 161.09(8)
O21 Ru1 C4 93.85(7)
C5 Ru1 C4 38.39(9)
C7 Ru1 C4 80.50(8)
C6 Ru1 C4 69.59(9)
O18 Ru1 C8 111.27(7)
O21 Ru1 C8 161.36(7)
C5 Ru1 C8 80.80(9)
C7 Ru1 C8 37.52(9)
C6 Ru1 C8 69.52(9)
C4 Ru1 C8 67.81(8)
O18 Ru1 C3 148.52(7)
O21 Ru1 C3 123.99(7)
C5 Ru1 C3 68.85(9)
C7 Ru1 C3 68.53(9)
C6 Ru1 C3 82.86(9)
C4 Ru1 C3 37.46(9)
C8 Ru1 C3 38.08(8)
O18 Ru1 Cl2 84.94(4)
O21 Ru1 Cl2 86.72(4)
C5 Ru1 Cl2 150.84(7)
C7 Ru1 Cl2 125.97(7)
C6 Ru1 Cl2 164.64(7)
C4 Ru1 Cl2 113.97(7)
C8 Ru1 Cl2 97.47(7)
C3 Ru1 Cl2 91.76(6)
C17 O18 Ru1 125.11(13)
C20 O21 Ru1 128.90(13)
C17 C19 C20 123.2(2)
C23 C24 C25 121.0(2)
C24 C25 C26 122.3(2)
C24 C25 C30 118.91(19)
C26 C25 C30 118.8(2)
C4 C3 C8 118.1(2)
C4 C3 C9 121.5(2)
C8 C3 C9 120.3(2)
C4 C3 Ru1 70.31(12)
C8 C3 Ru1 70.37(12)
C9 C3 Ru1 128.10(16)
C31 C22 C23 119.59(18)
C31 C22 C20 122.41(19)
C23 C22 C20 117.98(18)
C31 C30 C29 121.76(19)
C31 C30 C25 119.25(19)
C29 C30 C25 118.98(19)
C22 C31 C30 120.68(19)
C3 C4 C5 120.9(2)
C3 C4 Ru1 72.23(12)
C5 C4 Ru1 69.89(12)
C24 C23 C22 120.56(19)
C7 C8 C3 120.5(2)
C7 C8 Ru1 70.27(12)
C3 C8 Ru1 71.55(12)
C27 C26 C25 120.7(2)
C8 C7 C6 122.3(2)
C8 C7 Ru1 72.21(13)
C6 C7 Ru1 70.88(12)
C5 C6 C7 116.4(2)
C5 C6 C10 123.7(2)
C7 C6 C10 119.8(2)
C5 C6 Ru1 70.34(13)
C7 C6 Ru1 70.39(13)
C10 C6 Ru1 127.26(16)
O18 C17 C19 130.23(19)
O18 C17 C16 110.91(18)
C19 C17 C16 118.59(19)
C26 C27 C28 120.6(2)
C28 C29 C30 120.8(2)
C29 C28 C27 120.1(2)
O21 C20 C19 124.49(19)
O21 C20 C22 115.72(18)
C19 C20 C22 119.51(18)
C6 C10 C11 108.7(2)
C6 C10 C12 114.5(2)
C11 C10 C12 111.1(2)
C6 C5 C4 121.8(2)
C6 C5 Ru1 71.47(13)
C4 C5 Ru1 71.72(13)
F13 C16 F15 107.02(19)
F13 C16 F14 106.93(19)
F15 C16 F14 106.59(18)
F13 C16 C17 110.38(19)
F15 C16 C17 114.23(18)
F14 C16 C17 111.32(18)

loop_
_geom_bond_atom_site_label_1
_geom_bond_atom_site_label_2
_geom_bond_distance
Ru1 O18 2.0760(14)
Ru1 O21 2.0834(14)
Ru1 C5 2.151(2)
Ru1 C7 2.160(2)
Ru1 C6 2.166(2)
Ru1 C4 2.176(2)
Ru1 C8 2.185(2)
Ru1 C3 2.200(2)
Ru1 Cl2 2.4155(7)
F15 C16 1.335(3)
F14 C16 1.338(3)
F13 C16 1.328(3)
O18 C17 1.272(2)
O21 C20 1.266(3)
C19 C17 1.370(3)
C19 C20 1.420(3)
C24 C23 1.366(3)
C24 C25 1.415(3)
C25 C26 1.419(3)
C25 C30 1.424(3)
C3 C4 1.405(3)
C3 C8 1.431(3)
C3 C9 1.503(3)
C22 C31 1.380(3)
C22 C23 1.425(3)
C22 C20 1.489(3)
C30 C31 1.418(3)
C30 C29 1.422(3)
C4 C5 1.423(3)
C8 C7 1.398(3)
C26 C27 1.367(3)
C7 C6 1.435(3)
C6 C5 1.412(3)
C6 C10 1.515(4)
C17 C16 1.526(3)
C27 C28 1.415(3)
C29 C28 1.365(3)
C11 C10 1.528(4)
C10 C12 1.528(4)
